data_7132557
loop_
_publ_author_name
'Yang, Han-Bo'
'Guo, Yan'
'Cao, Ke'
'Jiang, Qi-Jia'
'Teng, Chao-Chao'
'Zhu, Dao-Yong'
'Wang, Shao-Hua'

_publ_section_title
;
 Iridium-catalyzed selective arylation of B(6)-H of
 3-aryl-<i>o</i>-carboranes with arylboronic acid <i>via</i> direct B-H
 activation.
;
_journal_issue 9
_journal_name_full 'Chemical communications (Cambridge, England)'
_journal_page_first 1124
_journal_page_last 1127
_journal_paper_doi 10.1039/d3cc05630a
_journal_volume 60
_journal_year 2024
_chemical_formula_moiety '0.154(C14 H20 B10)'
_chemical_formula_sum 'C2.15 H3.08 B1.54'
_chemical_formula_weight 45.60
_space_group_crystal_system monoclinic
_space_group_IT_number 14
_space_group_name_Hall '-P 2ybc'
_space_group_name_H-M_alt 'P 1 21/c 1'
_atom_sites_solution_hydrogens geom
_atom_sites_solution_primary dual
_audit_creation_date 2023-05-15
_audit_creation_method
;
Olex2 1.5
(compiled 2023.03.06 svn.rbb2c1857 for OlexSys, GUI svn.r6748)
;
_audit_update_record
;
2023-10-05 deposited with the CCDC.	2024-01-02 downloaded from the CCDC.
;
_cell_angle_alpha 90
_cell_angle_beta 100.451(2)
_cell_angle_gamma 90
_cell_formula_units_Z 26
_cell_length_a 15.8355(12)
_cell_length_b 10.9790(9)
_cell_length_c 9.9081(7)
_cell_measurement_reflns_used 1908
_cell_measurement_temperature 150
_cell_measurement_theta_max 25.766
_cell_measurement_theta_min 2.269
_cell_volume 1694.0(2)
_computing_cell_refinement 'SAINT V8.40A (Bruker, 2019)'
_computing_data_reduction 'SAINT V8.40A (Bruker, 2019)'
_computing_molecular_graphics 'Olex2 1.5 (Dolomanov et al., 2009)'
_computing_publication_material 'Olex2 1.5 (Dolomanov et al., 2009)'
_computing_structure_refinement 'SHELXL 2019/2 (Sheldrick, 2015)'
_computing_structure_solution 'SHELXT 2018/2 (Sheldrick, 2018)'
_diffrn_ambient_temperature 150
_diffrn_measured_fraction_theta_full 0.999
_diffrn_measured_fraction_theta_max 0.999
_diffrn_measurement_device_type 'D8 VENTURE'
_diffrn_measurement_method '\f and \w scans'
_diffrn_radiation_type MoK\a
_diffrn_radiation_wavelength 0.71073
_diffrn_reflns_av_R_equivalents 0.0888
_diffrn_reflns_av_unetI/netI 0.0915
_diffrn_reflns_Laue_measured_fraction_full 0.999
_diffrn_reflns_Laue_measured_fraction_max 0.999
_diffrn_reflns_limit_h_max 19
_diffrn_reflns_limit_h_min -19
_diffrn_reflns_limit_k_max 13
_diffrn_reflns_limit_k_min -13
_diffrn_reflns_limit_l_max 12
_diffrn_reflns_limit_l_min -10
_diffrn_reflns_number 12698
_diffrn_reflns_point_group_measured_fraction_full 0.999
_diffrn_reflns_point_group_measured_fraction_max 0.999
_diffrn_reflns_theta_full 25.242
_diffrn_reflns_theta_max 26.425
_diffrn_reflns_theta_min 2.270
_diffrn_source_current 1.4
_diffrn_source_power 0.07
_diffrn_source_voltage 50.0
_diffrn_standards_number 0
_exptl_absorpt_coefficient_mu 0.057
_exptl_absorpt_correction_T_max 0.7454
_exptl_absorpt_correction_T_min 0.5432
_exptl_absorpt_correction_type multi-scan
_exptl_absorpt_process_details
;
SADABS-2016/2 (Bruker,2016/2) was used for absorption correction.
wR2(int) was 0.0893 before and 0.0688 after correction.
The Ratio of minimum to maximum transmission is 0.7287.
The \l/2 correction factor is Not present.
;
_exptl_crystal_colour colourless
_exptl_crystal_colour_primary colourless
_exptl_crystal_density_diffrn 1.162
_exptl_crystal_description block
_exptl_crystal_F_000 616
_exptl_crystal_size_max 0.11
_exptl_crystal_size_mid 0.05
_exptl_crystal_size_min 0.04
_refine_diff_density_max 0.206
_refine_diff_density_min -0.263
_refine_diff_density_rms 0.050
_refine_ls_extinction_method none
_refine_ls_goodness_of_fit_ref 1.029
_refine_ls_hydrogen_treatment constr
_refine_ls_matrix_type full
_refine_ls_number_parameters 217
_refine_ls_number_reflns 3487
_refine_ls_number_restraints 0
_refine_ls_restrained_S_all 1.029
_refine_ls_R_factor_all 0.1311
_refine_ls_R_factor_gt 0.0673
_refine_ls_shift/su_max 0.000
_refine_ls_shift/su_mean 0.000
_refine_ls_structure_factor_coef Fsqd
_refine_ls_weighting_details 'w=1/[\s^2^(Fo^2^)+(0.0669P)^2^+0.6867P] where P=(Fo^2^+2Fc^2^)/3'
_refine_ls_weighting_scheme calc
_refine_ls_wR_factor_gt 0.1410
_refine_ls_wR_factor_ref 0.1764
_reflns_Friedel_coverage 0.000
_reflns_number_gt 2059
_reflns_number_total 3487
_reflns_threshold_expression 'I > 2\s(I)'
_cod_data_source_file d3cc05630a2.cif
_cod_data_source_block yhb-16
_cod_depositor_comments 'Adding full bibliography for 7132557.cif.'
_cod_database_code 7132557
_shelx_shelxl_version_number 2019/2
_shelx_space_group_comment
;
The symmetry employed for this shelxl refinement is uniquely defined
by the following loop, which should always be used as a source of
symmetry information in preference to the above space-group names.
They are only intended as comments.
;
_shelx_estimated_absorpt_t_max 0.998
_shelx_estimated_absorpt_t_min 0.994
_olex2_refinement_description
;
1. Fixed Uiso
 At 1.2 times of:
  All B(H) groups, All C(H) groups
2.a Aromatic/amide H refined with riding coordinates:
 C6(H6), C5(H5), C10(H10), C2(H2), C4(H4), C3(H3), C14(H14), C11(H11),
 C12(H12), C13(H13)
2.b Boron cage BH refined with riding coordinates:
 C8(H8), C7(H7), B2A(H2A), B3A(H3A), B9A(H9A), B8A(H8A), B6A(H6A), B5A(H5A),
 B7A(H7A), B10A(H10A)
;
_olex2_submission_special_instructions 'No special instructions were received'

loop_
_space_group_symop_operation_xyz
'x, y, z'
'-x, y+1/2, -z+1/2'
'-x, -y, -z'
'x, -y-1/2, z-1/2'

loop_
_atom_site_label
_atom_site_type_symbol
_atom_site_fract_x
_atom_site_fract_y
_atom_site_fract_z
_atom_site_U_iso_or_equiv
_atom_site_adp_type
_atom_site_occupancy
_atom_site_site_symmetry_order
_atom_site_calc_flag
_atom_site_refinement_flags_posn
_atom_site_refinement_flags_adp
_atom_site_refinement_flags_occupancy
_atom_site_disorder_assembly
_atom_site_disorder_group
C8 C 0.71399(15) 0.4392(2) 0.4506(2) 0.0301(6) Uani 1 1 d . . . . .
H8 H 0.683432 0.382907 0.360601 0.036 Uiso 1 1 calc R U . . .
C1 C 0.86277(16) 0.4593(2) 0.3262(3) 0.0307(6) Uani 1 1 d . . . . .
C7 C 0.79423(15) 0.3880(2) 0.5615(2) 0.0289(6) Uani 1 1 d . . . . .
H7 H 0.820673 0.294741 0.549739 0.035 Uiso 1 1 calc R U . . .
C9 C 0.64417(16) 0.2738(2) 0.6236(2) 0.0328(6) Uani 1 1 d . . . . .
C6 C 0.91516(17) 0.3570(2) 0.3326(3) 0.0362(6) Uani 1 1 d . . . . .
H6 H 0.923440 0.307777 0.412764 0.043 Uiso 1 1 calc R U . . .
C5 C 0.95555(18) 0.3251(3) 0.2248(3) 0.0426(7) Uani 1 1 d . . . . .
H5 H 0.990554 0.254320 0.231112 0.051 Uiso 1 1 calc R U . . .
C10 C 0.66541(17) 0.1617(2) 0.5734(3) 0.0377(7) Uani 1 1 d . . . . .
H10 H 0.712862 0.156596 0.527132 0.045 Uiso 1 1 calc R U . . .
C2 C 0.85359(17) 0.5299(3) 0.2070(3) 0.0391(7) Uani 1 1 d . . . . .
H2 H 0.818710 0.600840 0.199643 0.047 Uiso 1 1 calc R U . . .
C4 C 0.94483(19) 0.3965(3) 0.1080(3) 0.0442(7) Uani 1 1 d . . . . .
H4 H 0.972369 0.374974 0.033821 0.053 Uiso 1 1 calc R U . . .
C3 C 0.89402(18) 0.4988(3) 0.0998(3) 0.0440(7) Uani 1 1 d . . . . .
H3 H 0.886782 0.548375 0.019934 0.053 Uiso 1 1 calc R U . . .
C14 C 0.57425(18) 0.2766(3) 0.6912(3) 0.0505(8) Uani 1 1 d . . . . .
H14 H 0.558037 0.351561 0.726935 0.061 Uiso 1 1 calc R U . . .
C11 C 0.61908(19) 0.0575(3) 0.5892(3) 0.0459(8) Uani 1 1 d . . . . .
H11 H 0.634840 -0.018018 0.554098 0.055 Uiso 1 1 calc R U . . .
B4A B 0.81623(19) 0.4964(3) 0.4461(3) 0.0307(7) Uani 1 1 d . . . . .
C12 C 0.5500(2) 0.0634(3) 0.6559(3) 0.0555(9) Uani 1 1 d . . . . .
H12 H 0.517820 -0.007920 0.666277 0.067 Uiso 1 1 calc R U . . .
B2A B 0.79113(19) 0.4376(3) 0.7220(3) 0.0318(7) Uani 1 1 d . . . . .
H2A H 0.814522 0.385605 0.818777 0.038 Uiso 1 1 calc R U . . .
B3A B 0.8643(2) 0.4990(3) 0.6237(3) 0.0334(7) Uani 1 1 d . . . . .
H3A H 0.935233 0.486615 0.656577 0.040 Uiso 1 1 calc R U . . .
B1A B 0.69484(18) 0.3936(3) 0.6093(3) 0.0311(7) Uani 1 1 d . . . . .
B9A B 0.7229(2) 0.5911(3) 0.4275(3) 0.0344(7) Uani 1 1 d . . . . .
H9A H 0.699601 0.640687 0.328989 0.041 Uiso 1 1 calc R U . . .
C13 C 0.5280(2) 0.1723(4) 0.7072(4) 0.0621(10) Uani 1 1 d . . . . .
H13 H 0.480745 0.176299 0.753948 0.075 Uiso 1 1 calc R U . . .
B8A B 0.6495(2) 0.5289(3) 0.5254(3) 0.0362(7) Uani 1 1 d . . . . .
H8A H 0.578361 0.537876 0.490879 0.043 Uiso 1 1 calc R U . . .
B6A B 0.8033(2) 0.5985(3) 0.7107(3) 0.0388(8) Uani 1 1 d . . . . .
H6A H 0.833987 0.654682 0.800719 0.047 Uiso 1 1 calc R U . . .
B5A B 0.8180(2) 0.6330(3) 0.5408(3) 0.0380(8) Uani 1 1 d . . . . .
H5A H 0.858375 0.711796 0.518649 0.046 Uiso 1 1 calc R U . . .
B7A B 0.6990(2) 0.5328(3) 0.7014(3) 0.0381(8) Uani 1 1 d . . . . .
H7A H 0.660911 0.545432 0.785153 0.046 Uiso 1 1 calc R U . . .
B10A B 0.7160(2) 0.6540(3) 0.5896(3) 0.0419(8) Uani 1 1 d . . . . .
H10A H 0.688826 0.747056 0.599836 0.050 Uiso 1 1 calc R U . . .

loop_
_atom_site_aniso_label
_atom_site_aniso_U_11
_atom_site_aniso_U_22
_atom_site_aniso_U_33
_atom_site_aniso_U_23
_atom_site_aniso_U_13
_atom_site_aniso_U_12
C8 0.0299(13) 0.0301(14) 0.0296(13) 0.0018(11) 0.0037(11) 0.0039(11)
C1 0.0305(13) 0.0279(14) 0.0342(13) -0.0021(11) 0.0075(11) -0.0088(11)
C7 0.0294(13) 0.0256(14) 0.0314(13) 0.0012(10) 0.0048(11) 0.0019(10)
C9 0.0295(14) 0.0380(16) 0.0316(13) 0.0014(12) 0.0073(11) 0.0003(12)
C6 0.0396(15) 0.0275(15) 0.0430(15) 0.0001(12) 0.0114(13) -0.0064(12)
C5 0.0418(17) 0.0318(16) 0.0580(18) -0.0122(14) 0.0192(14) -0.0085(12)
C10 0.0399(16) 0.0357(16) 0.0387(15) 0.0030(12) 0.0103(13) -0.0050(12)
C2 0.0416(16) 0.0389(17) 0.0371(15) 0.0040(12) 0.0076(13) -0.0044(13)
C4 0.0466(17) 0.0486(19) 0.0416(16) -0.0118(14) 0.0194(13) -0.0227(15)
C3 0.0477(17) 0.0500(19) 0.0355(15) 0.0026(13) 0.0110(13) -0.0123(15)
C14 0.0397(17) 0.056(2) 0.060(2) -0.0005(16) 0.0213(15) -0.0003(15)
C11 0.0531(19) 0.0396(17) 0.0436(16) 0.0033(13) 0.0047(15) -0.0142(14)
B4A 0.0338(16) 0.0245(16) 0.0336(15) 0.0043(12) 0.0054(13) -0.0023(13)
C12 0.0503(19) 0.065(2) 0.0480(18) 0.0118(17) 0.0018(15) -0.0291(17)
B2A 0.0375(16) 0.0280(16) 0.0294(14) -0.0013(12) 0.0049(13) 0.0016(13)
B3A 0.0401(17) 0.0257(16) 0.0332(15) -0.0014(12) 0.0031(14) -0.0045(13)
B1A 0.0313(15) 0.0316(17) 0.0322(15) 0.0017(13) 0.0108(13) 0.0056(13)
B9A 0.0410(17) 0.0247(16) 0.0374(16) 0.0011(13) 0.0066(14) 0.0032(13)
C13 0.0416(19) 0.082(3) 0.068(2) -0.001(2) 0.0242(17) -0.0173(18)
B8A 0.0408(18) 0.0306(17) 0.0379(16) -0.0005(13) 0.0086(14) 0.0124(14)
B6A 0.052(2) 0.0277(17) 0.0350(16) -0.0026(13) 0.0048(15) 0.0019(14)
B5A 0.050(2) 0.0268(17) 0.0360(17) -0.0004(13) 0.0042(15) -0.0034(14)
B7A 0.0459(19) 0.0329(18) 0.0362(16) -0.0026(14) 0.0093(14) 0.0101(14)
B10A 0.057(2) 0.0280(18) 0.0420(18) -0.0016(14) 0.0120(16) 0.0092(15)

loop_
_atom_type_symbol
_atom_type_description
_atom_type_scat_dispersion_real
_atom_type_scat_dispersion_imag
_atom_type_scat_source
C C 0.0033 0.0016 'International Tables Vol C Tables 4.2.6.8 and 6.1.1.4'
H H 0.0000 0.0000 'International Tables Vol C Tables 4.2.6.8 and 6.1.1.4'
B B 0.0013 0.0007 'International Tables Vol C Tables 4.2.6.8 and 6.1.1.4'

loop_
_geom_angle_atom_site_label_1
_geom_angle_atom_site_label_2
_geom_angle_atom_site_label_3
_geom_angle
_geom_angle_site_symmetry_1
_geom_angle_site_symmetry_3
_geom_angle_publ_flag
C7 C8 H8 121.3 . . ?
C7 C8 B4A 61.68(15) . . ?
C7 C8 B1A 61.86(15) . . ?
C7 C8 B9A 111.0(2) . . ?
C7 C8 B8A 111.57(19) . . ?
B4A C8 H8 116.6 . . ?
B1A C8 H8 116.3 . . ?
B1A C8 B4A 116.36(19) . . ?
B9A C8 H8 118.1 . . ?
B9A C8 B4A 62.71(16) . . ?
B9A C8 B1A 116.2(2) . . ?
B8A C8 H8 117.6 . . ?
B8A C8 B4A 116.1(2) . . ?
B8A C8 B1A 63.17(16) . . ?
B8A C8 B9A 63.62(17) . . ?
C6 C1 C2 117.1(2) . . ?
C6 C1 B4A 122.4(2) . . ?
C2 C1 B4A 120.5(2) . . ?
C8 C7 H7 120.5 . . ?
C8 C7 B4A 62.64(15) . . ?
C8 C7 B2A 111.88(19) . . ?
C8 C7 B3A 112.28(19) . . ?
C8 C7 B1A 62.10(15) . . ?
B4A C7 H7 115.8 . . ?
B2A C7 H7 117.9 . . ?
B2A C7 B4A 116.3(2) . . ?
B2A C7 B1A 63.03(16) . . ?
B3A C7 H7 117.7 . . ?
B3A C7 B4A 63.02(16) . . ?
B3A C7 B2A 63.44(16) . . ?
B3A C7 B1A 116.5(2) . . ?
B1A C7 H7 116.0 . . ?
B1A C7 B4A 117.40(19) . . ?
C10 C9 C14 117.1(3) . . ?
C10 C9 B1A 123.5(2) . . ?
C14 C9 B1A 119.5(2) . . ?
C1 C6 H6 119.2 . . ?
C5 C6 C1 121.6(3) . . ?
C5 C6 H6 119.2 . . ?
C6 C5 H5 120.1 . . ?
C4 C5 C6 119.9(3) . . ?
C4 C5 H5 120.1 . . ?
C9 C10 H10 119.2 . . ?
C11 C10 C9 121.6(3) . . ?
C11 C10 H10 119.2 . . ?
C1 C2 H2 119.3 . . ?
C3 C2 C1 121.5(3) . . ?
C3 C2 H2 119.3 . . ?
C5 C4 H4 120.2 . . ?
C3 C4 C5 119.6(3) . . ?
C3 C4 H4 120.2 . . ?
C2 C3 H3 119.8 . . ?
C4 C3 C2 120.3(3) . . ?
C4 C3 H3 119.8 . . ?
C9 C14 H14 119.3 . . ?
C13 C14 C9 121.4(3) . . ?
C13 C14 H14 119.3 . . ?
C10 C11 H11 120.0 . . ?
C12 C11 C10 119.9(3) . . ?
C12 C11 H11 120.0 . . ?
C8 B4A B3A 102.25(19) . . ?
C8 B4A B9A 57.22(15) . . ?
C8 B4A B5A 102.6(2) . . ?
C1 B4A C8 119.6(2) . . ?
C1 B4A C7 120.2(2) . . ?
C1 B4A B3A 125.3(2) . . ?
C1 B4A B9A 124.6(2) . . ?
C1 B4A B5A 131.4(2) . . ?
C7 B4A C8 55.69(14) . . ?
C7 B4A B3A 57.34(15) . . ?
C7 B4A B9A 101.9(2) . . ?
C7 B4A B5A 102.7(2) . . ?
B3A B4A B9A 106.8(2) . . ?
B5A B4A B3A 60.03(16) . . ?
B5A B4A B9A 59.66(17) . . ?
C11 C12 H12 120.1 . . ?
C13 C12 C11 119.8(3) . . ?
C13 C12 H12 120.1 . . ?
C7 B2A H2A 125.4 . . ?
C7 B2A B3A 58.21(15) . . ?
C7 B2A B1A 59.44(15) . . ?
C7 B2A B6A 103.8(2) . . ?
C7 B2A B7A 104.2(2) . . ?
B3A B2A H2A 121.0 . . ?
B3A B2A B1A 109.1(2) . . ?
B3A B2A B6A 60.06(17) . . ?
B3A B2A B7A 108.5(2) . . ?
B1A B2A H2A 120.6 . . ?
B6A B2A H2A 122.4 . . ?
B6A B2A B1A 108.6(2) . . ?
B7A B2A H2A 122.4 . . ?
B7A B2A B1A 59.80(17) . . ?
B7A B2A B6A 60.37(18) . . ?
C7 B3A B4A 59.64(15) . . ?
C7 B3A B2A 58.35(15) . . ?
C7 B3A H3A 125.3 . . ?
C7 B3A B6A 104.0(2) . . ?
C7 B3A B5A 103.9(2) . . ?
B4A B3A H3A 120.7 . . ?
B2A B3A B4A 109.3(2) . . ?
B2A B3A H3A 121.0 . . ?
B2A B3A B6A 60.17(17) . . ?
B2A B3A B5A 108.2(2) . . ?
B6A B3A B4A 108.4(2) . . ?
B6A B3A H3A 122.5 . . ?
B5A B3A B4A 59.46(16) . . ?
B5A B3A H3A 122.8 . . ?
B5A B3A B6A 60.10(17) . . ?
C8 B1A B2A 102.7(2) . . ?
C8 B1A B8A 57.22(15) . . ?
C8 B1A B7A 102.8(2) . . ?
C7 B1A C8 56.04(14) . . ?
C7 B1A B2A 57.52(15) . . ?
C7 B1A B8A 102.2(2) . . ?
C7 B1A B7A 102.8(2) . . ?
C9 B1A C8 120.3(2) . . ?
C9 B1A C7 120.3(2) . . ?
C9 B1A B2A 124.5(2) . . ?
C9 B1A B8A 124.9(2) . . ?
C9 B1A B7A 130.6(2) . . ?
B2A B1A B8A 106.9(2) . . ?
B7A B1A B2A 59.84(17) . . ?
B7A B1A B8A 59.87(17) . . ?
C8 B9A B4A 60.07(15) . . ?
C8 B9A H9A 125.1 . . ?
C8 B9A B8A 57.98(16) . . ?
C8 B9A B5A 104.7(2) . . ?
C8 B9A B10A 104.0(2) . . ?
B4A B9A H9A 120.5 . . ?
B8A B9A B4A 109.3(2) . . ?
B8A B9A H9A 121.1 . . ?
B5A B9A B4A 59.56(17) . . ?
B5A B9A H9A 122.3 . . ?
B5A B9A B8A 108.6(2) . . ?
B5A B9A B10A 60.51(18) . . ?
B10A B9A B4A 108.6(2) . . ?
B10A B9A H9A 122.4 . . ?
B10A B9A B8A 60.09(18) . . ?
C14 C13 H13 119.9 . . ?
C12 C13 C14 120.3(3) . . ?
C12 C13 H13 119.9 . . ?
C8 B8A B1A 59.61(15) . . ?
C8 B8A B9A 58.40(16) . . ?
C8 B8A H8A 125.0 . . ?
C8 B8A B7A 104.5(2) . . ?
C8 B8A B10A 104.0(2) . . ?
B1A B8A H8A 120.8 . . ?
B9A B8A B1A 108.9(2) . . ?
B9A B8A H8A 121.3 . . ?
B7A B8A B1A 59.70(17) . . ?
B7A B8A B9A 108.0(2) . . ?
B7A B8A H8A 122.5 . . ?
B10A B8A B1A 108.3(2) . . ?
B10A B8A B9A 59.69(18) . . ?
B10A B8A H8A 122.7 . . ?
B10A B8A B7A 60.17(18) . . ?
B2A B6A H6A 122.1 . . ?
B2A B6A B7A 59.63(17) . . ?
B3A B6A B2A 59.78(16) . . ?
B3A B6A H6A 121.9 . . ?
B3A B6A B5A 59.86(17) . . ?
B3A B6A B7A 107.7(2) . . ?
B5A B6A B2A 107.7(2) . . ?
B5A B6A H6A 121.6 . . ?
B5A B6A B7A 108.3(2) . . ?
B7A B6A H6A 121.7 . . ?
B10A B6A B2A 107.7(2) . . ?
B10A B6A B3A 108.0(2) . . ?
B10A B6A H6A 121.6 . . ?
B10A B6A B5A 60.35(18) . . ?
B10A B6A B7A 60.17(18) . . ?
B4A B5A B3A 60.51(16) . . ?
B4A B5A B9A 60.78(17) . . ?
B4A B5A B6A 109.2(2) . . ?
B4A B5A H5A 120.4 . . ?
B4A B5A B10A 109.0(2) . . ?
B3A B5A B6A 60.04(17) . . ?
B3A B5A H5A 121.9 . . ?
B3A B5A B10A 107.4(2) . . ?
B9A B5A B3A 108.0(2) . . ?
B9A B5A B6A 107.6(2) . . ?
B9A B5A H5A 121.8 . . ?
B9A B5A B10A 59.78(18) . . ?
B6A B5A H5A 121.8 . . ?
B6A B5A B10A 59.40(18) . . ?
B10A B5A H5A 122.0 . . ?
B2A B7A B8A 107.8(2) . . ?
B2A B7A B6A 60.00(17) . . ?
B2A B7A H7A 121.9 . . ?
B2A B7A B10A 107.3(2) . . ?
B1A B7A B2A 60.37(16) . . ?
B1A B7A B8A 60.44(17) . . ?
B1A B7A B6A 108.8(2) . . ?
B1A B7A H7A 120.8 . . ?
B1A B7A B10A 108.6(2) . . ?
B8A B7A B6A 107.4(2) . . ?
B8A B7A H7A 121.9 . . ?
B8A B7A B10A 59.90(18) . . ?
B6A B7A H7A 121.9 . . ?
B10A B7A B6A 59.28(18) . . ?
B10A B7A H7A 122.1 . . ?
B9A B10A B8A 60.22(17) . . ?
B9A B10A B5A 59.70(17) . . ?
B9A B10A B7A 108.3(2) . . ?
B9A B10A H10A 121.7 . . ?
B8A B10A B5A 108.1(2) . . ?
B8A B10A B7A 59.93(18) . . ?
B8A B10A H10A 121.6 . . ?
B6A B10A B9A 108.2(2) . . ?
B6A B10A B8A 108.5(2) . . ?
B6A B10A B5A 60.25(18) . . ?
B6A B10A B7A 60.55(18) . . ?
B6A B10A H10A 121.3 . . ?
B5A B10A H10A 121.6 . . ?
B7A B10A B5A 108.6(2) . . ?
B7A B10A H10A 121.4 . . ?

loop_
_geom_bond_atom_site_label_1
_geom_bond_atom_site_label_2
_geom_bond_distance
_geom_bond_site_symmetry_2
_geom_bond_publ_flag
C8 H8 1.1200 . ?
C8 C7 1.622(3) . ?
C8 B4A 1.745(4) . ?
C8 B1A 1.729(4) . ?
C8 B9A 1.692(4) . ?
C8 B8A 1.685(4) . ?
C1 C6 1.391(3) . ?
C1 C2 1.398(3) . ?
C1 B4A 1.562(4) . ?
C7 H7 1.1200 . ?
C7 B4A 1.729(4) . ?
C7 B2A 1.690(4) . ?
C7 B3A 1.687(4) . ?
C7 B1A 1.725(4) . ?
C9 C10 1.392(4) . ?
C9 C14 1.394(4) . ?
C9 B1A 1.560(4) . ?
C6 H6 0.9500 . ?
C6 C5 1.386(4) . ?
C5 H5 0.9500 . ?
C5 C4 1.382(4) . ?
C10 H10 0.9500 . ?
C10 C11 1.383(4) . ?
C2 H2 0.9500 . ?
C2 C3 1.378(4) . ?
C4 H4 0.9500 . ?
C4 C3 1.376(4) . ?
C3 H3 0.9500 . ?
C14 H14 0.9500 . ?
C14 C13 1.384(4) . ?
C11 H11 0.9500 . ?
C11 C12 1.378(4) . ?
B4A B3A 1.786(4) . ?
B4A B9A 1.789(4) . ?
B4A B5A 1.767(4) . ?
C12 H12 0.9500 . ?
C12 C13 1.369(4) . ?
B2A H2A 1.1200 . ?
B2A B3A 1.776(4) . ?
B2A B1A 1.785(4) . ?
B2A B6A 1.783(4) . ?
B2A B7A 1.776(4) . ?
B3A H3A 1.1200 . ?
B3A B6A 1.781(4) . ?
B3A B5A 1.777(4) . ?
B1A B8A 1.788(4) . ?
B1A B7A 1.775(4) . ?
B9A H9A 1.1200 . ?
B9A B8A 1.780(4) . ?
B9A B5A 1.769(4) . ?
B9A B10A 1.770(4) . ?
C13 H13 0.9500 . ?
B8A H8A 1.1200 . ?
B8A B7A 1.778(4) . ?
B8A B10A 1.778(5) . ?
B6A H6A 1.1200 . ?
B6A B5A 1.782(4) . ?
B6A B7A 1.789(5) . ?
B6A B10A 1.766(4) . ?
B5A H5A 1.1200 . ?
B5A B10A 1.783(5) . ?
B7A H7A 1.1200 . ?
B7A B10A 1.782(4) . ?
B10A H10A 1.1200 . ?

loop_
_geom_torsion_atom_site_label_1
_geom_torsion_atom_site_label_2
_geom_torsion_atom_site_label_3
_geom_torsion_atom_site_label_4
_geom_torsion
_geom_torsion_site_symmetry_1
_geom_torsion_site_symmetry_2
_geom_torsion_site_symmetry_3
_geom_torsion_site_symmetry_4
_geom_torsion_publ_flag
C8 C7 B4A C1 -107.1(3) . . . . ?
C8 C7 B4A B3A 137.9(2) . . . . ?
C8 C7 B4A B9A 35.52(17) . . . . ?
C8 C7 B4A B5A 96.7(2) . . . . ?
C8 C7 B2A B3A -104.8(2) . . . . ?
C8 C7 B2A B1A 39.63(19) . . . . ?
C8 C7 B2A B6A -64.0(2) . . . . ?
C8 C7 B2A B7A -1.6(3) . . . . ?
C8 C7 B3A B4A -40.01(19) . . . . ?
C8 C7 B3A B2A 104.2(2) . . . . ?
C8 C7 B3A B6A 63.3(2) . . . . ?
C8 C7 B3A B5A 1.2(3) . . . . ?
C8 C7 B1A C9 108.1(3) . . . . ?
C8 C7 B1A B2A -138.0(2) . . . . ?
C8 C7 B1A B8A -35.51(18) . . . . ?
C8 C7 B1A B7A -97.0(2) . . . . ?
C8 B4A B3A C7 34.48(17) . . . . ?
C8 B4A B3A B2A 2.7(3) . . . . ?
C8 B4A B3A B6A -61.3(2) . . . . ?
C8 B4A B3A B5A -97.6(2) . . . . ?
C8 B4A B9A B8A 31.85(19) . . . . ?
C8 B4A B9A B5A 132.6(2) . . . . ?
C8 B4A B9A B10A 95.8(2) . . . . ?
C8 B4A B5A B3A 97.0(2) . . . . ?
C8 B4A B5A B9A -39.34(18) . . . . ?
C8 B4A B5A B6A 60.5(3) . . . . ?
C8 B4A B5A B10A -2.7(3) . . . . ?
C8 B1A B8A B9A -32.49(19) . . . . ?
C8 B1A B8A B7A -132.8(2) . . . . ?
C8 B1A B8A B10A -95.8(2) . . . . ?
C8 B1A B7A B2A -97.4(2) . . . . ?
C8 B1A B7A B8A 39.28(19) . . . . ?
C8 B1A B7A B6A -60.6(2) . . . . ?
C8 B1A B7A B10A 2.4(3) . . . . ?
C8 B9A B8A B1A 32.96(19) . . . . ?
C8 B9A B8A B7A 96.3(2) . . . . ?
C8 B9A B8A B10A 133.5(2) . . . . ?
C8 B9A B5A B4A 41.24(19) . . . . ?
C8 B9A B5A B3A 2.1(3) . . . . ?
C8 B9A B5A B6A -61.3(2) . . . . ?
C8 B9A B5A B10A -98.0(2) . . . . ?
C8 B9A B10A B8A -39.33(19) . . . . ?
C8 B9A B10A B6A 62.0(3) . . . . ?
C8 B9A B10A B5A 99.1(2) . . . . ?
C8 B9A B10A B7A -2.1(3) . . . . ?
C8 B8A B7A B2A -2.1(3) . . . . ?
C8 B8A B7A B1A -40.86(19) . . . . ?
C8 B8A B7A B6A 61.2(3) . . . . ?
C8 B8A B7A B10A 98.0(2) . . . . ?
C8 B8A B10A B9A 39.54(19) . . . . ?
C8 B8A B10A B6A -61.3(3) . . . . ?
C8 B8A B10A B5A 2.5(3) . . . . ?
C8 B8A B10A B7A -98.9(2) . . . . ?
C1 C6 C5 C4 0.7(4) . . . . ?
C1 C2 C3 C4 0.0(4) . . . . ?
C1 B4A B3A C7 -106.2(3) . . . . ?
C1 B4A B3A B2A -138.0(2) . . . . ?
C1 B4A B3A B6A 158.0(2) . . . . ?
C1 B4A B3A B5A 121.8(3) . . . . ?
C1 B4A B9A C8 105.6(3) . . . . ?
C1 B4A B9A B8A 137.5(2) . . . . ?
C1 B4A B9A B5A -121.8(3) . . . . ?
C1 B4A B9A B10A -158.6(2) . . . . ?
C1 B4A B5A B3A -112.4(3) . . . . ?
C1 B4A B5A B9A 111.2(3) . . . . ?
C1 B4A B5A B6A -148.9(3) . . . . ?
C1 B4A B5A B10A 147.8(3) . . . . ?
C7 C8 B4A C1 108.3(3) . . . . ?
C7 C8 B4A B3A -35.25(17) . . . . ?
C7 C8 B4A B9A -137.5(2) . . . . ?
C7 C8 B4A B5A -96.9(2) . . . . ?
C7 C8 B1A C9 -108.1(2) . . . . ?
C7 C8 B1A B2A 35.39(17) . . . . ?
C7 C8 B1A B8A 137.5(2) . . . . ?
C7 C8 B1A B7A 96.9(2) . . . . ?
C7 C8 B9A B4A 39.61(19) . . . . ?
C7 C8 B9A B8A -104.4(2) . . . . ?
C7 C8 B9A B5A -1.4(3) . . . . ?
C7 C8 B9A B10A -64.0(2) . . . . ?
C7 C8 B8A B1A -39.80(19) . . . . ?
C7 C8 B8A B9A 103.6(2) . . . . ?
C7 C8 B8A B7A 1.1(3) . . . . ?
C7 C8 B8A B10A 63.4(2) . . . . ?
C7 B4A B3A B2A -31.83(19) . . . . ?
C7 B4A B3A B6A -95.8(2) . . . . ?
C7 B4A B3A B5A -132.1(2) . . . . ?
C7 B4A B9A C8 -34.80(17) . . . . ?
C7 B4A B9A B8A -3.0(3) . . . . ?
C7 B4A B9A B5A 97.8(2) . . . . ?
C7 B4A B9A B10A 61.0(2) . . . . ?
C7 B4A B5A B3A 39.83(18) . . . . ?
C7 B4A B5A B9A -96.5(2) . . . . ?
C7 B4A B5A B6A 3.4(3) . . . . ?
C7 B4A B5A B10A -59.9(2) . . . . ?
C7 B2A B3A B4A 32.31(19) . . . . ?
C7 B2A B3A B6A 132.9(2) . . . . ?
C7 B2A B3A B5A 95.5(2) . . . . ?
C7 B2A B1A C8 -34.71(17) . . . . ?
C7 B2A B1A C9 106.7(3) . . . . ?
C7 B2A B1A B8A -93.9(2) . . . . ?
C7 B2A B1A B7A -132.3(2) . . . . ?
C7 B2A B6A B3A -39.86(18) . . . . ?
C7 B2A B6A B5A -2.6(3) . . . . ?
C7 B2A B6A B7A 98.7(2) . . . . ?
C7 B2A B6A B10A 61.1(3) . . . . ?
C7 B2A B7A B1A 41.07(18) . . . . ?
C7 B2A B7A B8A 2.2(3) . . . . ?
C7 B2A B7A B6A -98.0(2) . . . . ?
C7 B2A B7A B10A -60.9(3) . . . . ?
C7 B3A B6A B2A 39.97(18) . . . . ?
C7 B3A B6A B5A -98.2(2) . . . . ?
C7 B3A B6A B7A 3.1(3) . . . . ?
C7 B3A B6A B10A -60.4(3) . . . . ?
C7 B3A B5A B4A -41.29(19) . . . . ?
C7 B3A B5A B9A -2.0(3) . . . . ?
C7 B3A B5A B6A 98.3(2) . . . . ?
C7 B3A B5A B10A 61.1(2) . . . . ?
C7 B1A B8A C8 34.96(17) . . . . ?
C7 B1A B8A B9A 2.5(3) . . . . ?
C7 B1A B8A B7A -97.8(2) . . . . ?
C7 B1A B8A B10A -60.9(2) . . . . ?
C7 B1A B7A B2A -39.78(18) . . . . ?
C7 B1A B7A B8A 96.9(2) . . . . ?
C7 B1A B7A B6A -3.0(3) . . . . ?
C7 B1A B7A B10A 60.0(3) . . . . ?
C9 C10 C11 C12 0.1(4) . . . . ?
C9 C14 C13 C12 -0.3(5) . . . . ?
C9 B1A B8A C8 -106.4(3) . . . . ?
C9 B1A B8A B9A -138.9(2) . . . . ?
C9 B1A B8A B7A 120.9(3) . . . . ?
C9 B1A B8A B10A 157.8(2) . . . . ?
C9 B1A B7A B2A 111.4(3) . . . . ?
C9 B1A B7A B8A -112.0(3) . . . . ?
C9 B1A B7A B6A 148.2(3) . . . . ?
C9 B1A B7A B10A -148.9(3) . . . . ?
C6 C1 C2 C3 0.6(4) . . . . ?
C6 C1 B4A C8 -89.4(3) . . . . ?
C6 C1 B4A C7 -24.2(4) . . . . ?
C6 C1 B4A B3A 45.2(4) . . . . ?
C6 C1 B4A B9A -158.0(2) . . . . ?
C6 C1 B4A B5A 124.1(3) . . . . ?
C6 C5 C4 C3 0.0(4) . . . . ?
C5 C4 C3 C2 -0.4(4) . . . . ?
C10 C9 C14 C13 -0.1(4) . . . . ?
C10 C9 B1A C8 52.2(3) . . . . ?
C10 C9 B1A C7 -13.7(4) . . . . ?
C10 C9 B1A B2A -83.0(3) . . . . ?
C10 C9 B1A B8A 121.3(3) . . . . ?
C10 C9 B1A B7A -160.7(3) . . . . ?
C10 C11 C12 C13 -0.5(4) . . . . ?
C2 C1 C6 C5 -1.0(4) . . . . ?
C2 C1 B4A C8 91.2(3) . . . . ?
C2 C1 B4A C7 156.4(2) . . . . ?
C2 C1 B4A B3A -134.2(3) . . . . ?
C2 C1 B4A B9A 22.6(4) . . . . ?
C2 C1 B4A B5A -55.3(4) . . . . ?
C14 C9 C10 C11 0.3(4) . . . . ?
C14 C9 B1A C8 -128.5(3) . . . . ?
C14 C9 B1A C7 165.6(2) . . . . ?
C14 C9 B1A B2A 96.2(3) . . . . ?
C14 C9 B1A B8A -59.4(4) . . . . ?
C14 C9 B1A B7A 18.6(4) . . . . ?
C11 C12 C13 C14 0.6(5) . . . . ?
B4A C8 C7 B2A 109.3(2) . . . . ?
B4A C8 C7 B3A 40.2(2) . . . . ?
B4A C8 C7 B1A 149.3(2) . . . . ?
B4A C8 B1A C7 -30.06(19) . . . . ?
B4A C8 B1A C9 -138.2(2) . . . . ?
B4A C8 B1A B2A 5.3(3) . . . . ?
B4A C8 B1A B8A 107.5(2) . . . . ?
B4A C8 B1A B7A 66.8(2) . . . . ?
B4A C8 B9A B8A -144.0(2) . . . . ?
B4A C8 B9A B5A -40.98(19) . . . . ?
B4A C8 B9A B10A -103.6(2) . . . . ?
B4A C8 B8A B1A -107.8(2) . . . . ?
B4A C8 B8A B9A 35.6(2) . . . . ?
B4A C8 B8A B7A -66.9(3) . . . . ?
B4A C8 B8A B10A -4.6(3) . . . . ?
B4A C1 C6 C5 179.6(2) . . . . ?
B4A C1 C2 C3 -180.0(2) . . . . ?
B4A C7 B2A B3A -35.6(2) . . . . ?
B4A C7 B2A B1A 108.9(2) . . . . ?
B4A C7 B2A B6A 5.2(3) . . . . ?
B4A C7 B2A B7A 67.7(3) . . . . ?
B4A C7 B3A B2A 144.2(2) . . . . ?
B4A C7 B3A B6A 103.3(2) . . . . ?
B4A C7 B3A B5A 41.20(19) . . . . ?
B4A C7 B1A C8 30.7(2) . . . . ?
B4A C7 B1A C9 138.8(2) . . . . ?
B4A C7 B1A B2A -107.3(2) . . . . ?
B4A C7 B1A B8A -4.8(3) . . . . ?
B4A C7 B1A B7A -66.3(2) . . . . ?
B4A B3A B6A B2A 102.2(2) . . . . ?
B4A B3A B6A B5A -36.0(2) . . . . ?
B4A B3A B6A B7A 65.3(3) . . . . ?
B4A B3A B6A B10A 1.8(3) . . . . ?
B4A B3A B5A B9A 39.3(2) . . . . ?
B4A B3A B5A B6A 139.6(2) . . . . ?
B4A B3A B5A B10A 102.4(2) . . . . ?
B4A B9A B8A C8 -32.64(19) . . . . ?
B4A B9A B8A B1A 0.3(3) . . . . ?
B4A B9A B8A B7A 63.6(3) . . . . ?
B4A B9A B8A B10A 100.9(2) . . . . ?
B4A B9A B5A B3A -39.2(2) . . . . ?
B4A B9A B5A B6A -102.6(2) . . . . ?
B4A B9A B5A B10A -139.2(2) . . . . ?
B4A B9A B10A B8A -102.0(2) . . . . ?
B4A B9A B10A B6A -0.7(3) . . . . ?
B4A B9A B10A B5A 36.4(2) . . . . ?
B4A B9A B10A B7A -64.8(3) . . . . ?
B4A B5A B10A B9A -37.1(2) . . . . ?
B4A B5A B10A B8A 0.2(3) . . . . ?
B4A B5A B10A B6A 101.5(2) . . . . ?
B4A B5A B10A B7A 63.7(3) . . . . ?
B2A C7 B4A C8 -102.2(2) . . . . ?
B2A C7 B4A C1 150.6(2) . . . . ?
B2A C7 B4A B3A 35.7(2) . . . . ?
B2A C7 B4A B9A -66.7(2) . . . . ?
B2A C7 B4A B5A -5.5(3) . . . . ?
B2A C7 B3A B4A -144.2(2) . . . . ?
B2A C7 B3A B6A -40.89(19) . . . . ?
B2A C7 B3A B5A -103.0(2) . . . . ?
B2A C7 B1A C8 138.0(2) . . . . ?
B2A C7 B1A C9 -113.9(3) . . . . ?
B2A C7 B1A B8A 102.4(2) . . . . ?
B2A C7 B1A B7A 40.97(18) . . . . ?
B2A B3A B6A B5A -138.2(2) . . . . ?
B2A B3A B6A B7A -36.86(19) . . . . ?
B2A B3A B6A B10A -100.4(2) . . . . ?
B2A B3A B5A B4A -102.1(2) . . . . ?
B2A B3A B5A B9A -62.8(3) . . . . ?
B2A B3A B5A B6A 37.5(2) . . . . ?
B2A B3A B5A B10A 0.3(3) . . . . ?
B2A B1A B8A C8 94.4(2) . . . . ?
B2A B1A B8A B9A 61.9(2) . . . . ?
B2A B1A B8A B7A -38.3(2) . . . . ?
B2A B1A B8A B10A -1.4(3) . . . . ?
B2A B1A B7A B8A 136.7(2) . . . . ?
B2A B1A B7A B6A 36.8(2) . . . . ?
B2A B1A B7A B10A 99.8(2) . . . . ?
B2A B6A B5A B4A -0.5(3) . . . . ?
B2A B6A B5A B3A -37.2(2) . . . . ?
B2A B6A B5A B9A 63.9(3) . . . . ?
B2A B6A B5A B10A 100.7(2) . . . . ?
B2A B6A B7A B1A -36.96(19) . . . . ?
B2A B6A B7A B8A -100.9(2) . . . . ?
B2A B6A B7A B10A -137.9(2) . . . . ?
B2A B6A B10A B9A -63.8(3) . . . . ?
B2A B6A B10A B8A 0.0(3) . . . . ?
B2A B6A B10A B5A -100.7(2) . . . . ?
B2A B6A B10A B7A 37.3(2) . . . . ?
B2A B7A B10A B9A 63.6(3) . . . . ?
B2A B7A B10A B8A 100.9(2) . . . . ?
B2A B7A B10A B6A -37.4(2) . . . . ?
B2A B7A B10A B5A 0.3(3) . . . . ?
B3A C7 B4A C8 -137.9(2) . . . . ?
B3A C7 B4A C1 114.9(3) . . . . ?
B3A C7 B4A B9A -102.4(2) . . . . ?
B3A C7 B4A B5A -41.23(19) . . . . ?
B3A C7 B2A B1A 144.5(2) . . . . ?
B3A C7 B2A B6A 40.8(2) . . . . ?
B3A C7 B2A B7A 103.2(2) . . . . ?
B3A C7 B1A C8 102.4(2) . . . . ?
B3A C7 B1A C9 -149.4(2) . . . . ?
B3A C7 B1A B2A -35.5(2) . . . . ?
B3A C7 B1A B8A 66.9(2) . . . . ?
B3A C7 B1A B7A 5.5(3) . . . . ?
B3A B4A B9A C8 -94.0(2) . . . . ?
B3A B4A B9A B8A -62.1(3) . . . . ?
B3A B4A B9A B5A 38.6(2) . . . . ?
B3A B4A B9A B10A 1.8(3) . . . . ?
B3A B4A B5A B9A -136.4(2) . . . . ?
B3A B4A B5A B6A -36.5(2) . . . . ?
B3A B4A B5A B10A -99.7(2) . . . . ?
B3A B2A B1A C8 -3.2(3) . . . . ?
B3A B2A B1A C7 31.53(18) . . . . ?
B3A B2A B1A C9 138.3(2) . . . . ?
B3A B2A B1A B8A -62.4(2) . . . . ?
B3A B2A B1A B7A -100.8(2) . . . . ?
B3A B2A B6A B5A 37.2(2) . . . . ?
B3A B2A B6A B7A 138.5(2) . . . . ?
B3A B2A B6A B10A 100.9(2) . . . . ?
B3A B2A B7A B1A 101.8(2) . . . . ?
B3A B2A B7A B8A 63.0(3) . . . . ?
B3A B2A B7A B6A -37.3(2) . . . . ?
B3A B2A B7A B10A -0.2(3) . . . . ?
B3A B6A B5A B4A 36.7(2) . . . . ?
B3A B6A B5A B9A 101.1(2) . . . . ?
B3A B6A B5A B10A 137.9(2) . . . . ?
B3A B6A B7A B2A 36.93(19) . . . . ?
B3A B6A B7A B1A 0.0(3) . . . . ?
B3A B6A B7A B8A -64.0(3) . . . . ?
B3A B6A B7A B10A -101.0(2) . . . . ?
B3A B6A B10A B9A -0.6(3) . . . . ?
B3A B6A B10A B8A 63.2(3) . . . . ?
B3A B6A B10A B5A -37.6(2) . . . . ?
B3A B6A B10A B7A 100.5(2) . . . . ?
B3A B5A B10A B9A -101.1(2) . . . . ?
B3A B5A B10A B8A -63.9(3) . . . . ?
B3A B5A B10A B6A 37.5(2) . . . . ?
B3A B5A B10A B7A -0.4(3) . . . . ?
B1A C8 C7 B4A -149.3(2) . . . . ?
B1A C8 C7 B2A -40.0(2) . . . . ?
B1A C8 C7 B3A -109.2(2) . . . . ?
B1A C8 B4A C1 138.4(2) . . . . ?
B1A C8 B4A C7 30.12(19) . . . . ?
B1A C8 B4A B3A -5.1(3) . . . . ?
B1A C8 B4A B9A -107.3(2) . . . . ?
B1A C8 B4A B5A -66.8(2) . . . . ?
B1A C8 B9A B4A 107.6(2) . . . . ?
B1A C8 B9A B8A -36.4(2) . . . . ?
B1A C8 B9A B5A 66.7(3) . . . . ?
B1A C8 B9A B10A 4.0(3) . . . . ?
B1A C8 B8A B9A 143.4(2) . . . . ?
B1A C8 B8A B7A 40.9(2) . . . . ?
B1A C8 B8A B10A 103.2(2) . . . . ?
B1A C7 B4A C8 -30.5(2) . . . . ?
B1A C7 B4A C1 -137.6(2) . . . . ?
B1A C7 B4A B3A 107.4(2) . . . . ?
B1A C7 B4A B9A 5.0(3) . . . . ?
B1A C7 B4A B5A 66.2(2) . . . . ?
B1A C7 B2A B3A -144.5(2) . . . . ?
B1A C7 B2A B6A -103.7(2) . . . . ?
B1A C7 B2A B7A -41.25(19) . . . . ?
B1A C7 B3A B4A -108.9(2) . . . . ?
B1A C7 B3A B2A 35.4(2) . . . . ?
B1A C7 B3A B6A -5.5(3) . . . . ?
B1A C7 B3A B5A -67.7(2) . . . . ?
B1A C9 C10 C11 179.5(2) . . . . ?
B1A C9 C14 C13 -179.4(3) . . . . ?
B1A B2A B3A C7 -31.99(19) . . . . ?
B1A B2A B3A B4A 0.3(3) . . . . ?
B1A B2A B3A B6A 100.9(2) . . . . ?
B1A B2A B3A B5A 63.5(3) . . . . ?
B1A B2A B6A B3A -101.8(2) . . . . ?
B1A B2A B6A B5A -64.6(3) . . . . ?
B1A B2A B6A B7A 36.7(2) . . . . ?
B1A B2A B6A B10A -0.9(3) . . . . ?
B1A B2A B7A B8A -38.8(2) . . . . ?
B1A B2A B7A B6A -139.1(2) . . . . ?
B1A B2A B7A B10A -102.0(2) . . . . ?
B1A B8A B7A B2A 38.8(2) . . . . ?
B1A B8A B7A B6A 102.1(2) . . . . ?
B1A B8A B7A B10A 138.9(2) . . . . ?
B1A B8A B10A B9A 101.7(2) . . . . ?
B1A B8A B10A B6A 0.9(3) . . . . ?
B1A B8A B10A B5A 64.7(3) . . . . ?
B1A B8A B10A B7A -36.7(2) . . . . ?
B1A B7A B10A B9A -0.2(3) . . . . ?
B1A B7A B10A B8A 37.1(2) . . . . ?
B1A B7A B10A B6A -101.2(2) . . . . ?
B1A B7A B10A B5A -63.5(3) . . . . ?
B9A C8 C7 B4A -40.1(2) . . . . ?
B9A C8 C7 B2A 69.2(2) . . . . ?
B9A C8 C7 B3A 0.1(3) . . . . ?
B9A C8 C7 B1A 109.3(2) . . . . ?
B9A C8 B4A C1 -114.3(3) . . . . ?
B9A C8 B4A C7 137.5(2) . . . . ?
B9A C8 B4A B3A 102.2(2) . . . . ?
B9A C8 B4A B5A 40.60(18) . . . . ?
B9A C8 B1A C7 -101.0(2) . . . . ?
B9A C8 B1A C9 150.9(2) . . . . ?
B9A C8 B1A B2A -65.6(2) . . . . ?
B9A C8 B1A B8A 36.5(2) . . . . ?
B9A C8 B1A B7A -4.1(3) . . . . ?
B9A C8 B8A B1A -143.4(2) . . . . ?
B9A C8 B8A B7A -102.5(2) . . . . ?
B9A C8 B8A B10A -40.2(2) . . . . ?
B9A B4A B3A C7 93.6(2) . . . . ?
B9A B4A B3A B2A 61.8(2) . . . . ?
B9A B4A B3A B6A -2.2(3) . . . . ?
B9A B4A B3A B5A -38.5(2) . . . . ?
B9A B4A B5A B3A 136.4(2) . . . . ?
B9A B4A B5A B6A 99.9(2) . . . . ?
B9A B4A B5A B10A 36.6(2) . . . . ?
B9A B8A B7A B2A -63.0(3) . . . . ?
B9A B8A B7A B1A -101.8(2) . . . . ?
B9A B8A B7A B6A 0.2(3) . . . . ?
B9A B8A B7A B10A 37.0(2) . . . . ?
B9A B8A B10A B6A -100.8(2) . . . . ?
B9A B8A B10A B5A -37.0(2) . . . . ?
B9A B8A B10A B7A -138.4(2) . . . . ?
B9A B5A B10A B8A 37.3(2) . . . . ?
B9A B5A B10A B6A 138.6(2) . . . . ?
B9A B5A B10A B7A 100.7(2) . . . . ?
B8A C8 C7 B4A -109.0(2) . . . . ?
B8A C8 C7 B2A 0.3(3) . . . . ?
B8A C8 C7 B3A -68.8(3) . . . . ?
B8A C8 C7 B1A 40.4(2) . . . . ?
B8A C8 B4A C1 -150.2(2) . . . . ?
B8A C8 B4A C7 101.6(2) . . . . ?
B8A C8 B4A B3A 66.3(2) . . . . ?
B8A C8 B4A B9A -35.9(2) . . . . ?
B8A C8 B4A B5A 4.7(3) . . . . ?
B8A C8 B1A C7 -137.5(2) . . . . ?
B8A C8 B1A C9 114.3(3) . . . . ?
B8A C8 B1A B2A -102.1(2) . . . . ?
B8A C8 B1A B7A -40.6(2) . . . . ?
B8A C8 B9A B4A 144.0(2) . . . . ?
B8A C8 B9A B5A 103.0(2) . . . . ?
B8A C8 B9A B10A 40.4(2) . . . . ?
B8A B1A B7A B2A -136.7(2) . . . . ?
B8A B1A B7A B6A -99.9(2) . . . . ?
B8A B1A B7A B10A -36.9(2) . . . . ?
B8A B9A B5A B4A 101.9(2) . . . . ?
B8A B9A B5A B3A 62.7(3) . . . . ?
B8A B9A B5A B6A -0.7(3) . . . . ?
B8A B9A B5A B10A -37.3(2) . . . . ?
B8A B9A B10A B6A 101.3(2) . . . . ?
B8A B9A B10A B5A 138.5(2) . . . . ?
B8A B9A B10A B7A 37.2(2) . . . . ?
B8A B7A B10A B9A -37.3(2) . . . . ?
B8A B7A B10A B6A -138.4(2) . . . . ?
B8A B7A B10A B5A -100.6(2) . . . . ?
B6A B2A B3A C7 -132.9(2) . . . . ?
B6A B2A B3A B4A -100.6(2) . . . . ?
B6A B2A B3A B5A -37.5(2) . . . . ?
B6A B2A B1A C8 60.7(2) . . . . ?
B6A B2A B1A C7 95.4(2) . . . . ?
B6A B2A B1A C9 -157.9(2) . . . . ?
B6A B2A B1A B8A 1.4(3) . . . . ?
B6A B2A B1A B7A -36.9(2) . . . . ?
B6A B2A B7A B1A 139.1(2) . . . . ?
B6A B2A B7A B8A 100.2(2) . . . . ?
B6A B2A B7A B10A 37.1(2) . . . . ?
B6A B3A B5A B4A -139.6(2) . . . . ?
B6A B3A B5A B9A -100.3(2) . . . . ?
B6A B3A B5A B10A -37.2(2) . . . . ?
B6A B5A B10A B9A -138.6(2) . . . . ?
B6A B5A B10A B8A -101.4(2) . . . . ?
B6A B5A B10A B7A -37.9(2) . . . . ?
B6A B7A B10A B9A 101.0(2) . . . . ?
B6A B7A B10A B8A 138.4(2) . . . . ?
B6A B7A B10A B5A 37.7(2) . . . . ?
B5A B4A B3A C7 132.1(2) . . . . ?
B5A B4A B3A B2A 100.2(2) . . . . ?
B5A B4A B3A B6A 36.3(2) . . . . ?
B5A B4A B9A C8 -132.6(2) . . . . ?
B5A B4A B9A B8A -100.8(2) . . . . ?
B5A B4A B9A B10A -36.9(2) . . . . ?
B5A B3A B6A B2A 138.2(2) . . . . ?
B5A B3A B6A B7A 101.3(2) . . . . ?
B5A B3A B6A B10A 37.8(2) . . . . ?
B5A B9A B8A C8 -96.0(2) . . . . ?
B5A B9A B8A B1A -63.0(3) . . . . ?
B5A B9A B8A B7A 0.3(3) . . . . ?
B5A B9A B8A B10A 37.5(2) . . . . ?
B5A B9A B10A B8A -138.5(2) . . . . ?
B5A B9A B10A B6A -37.2(2) . . . . ?
B5A B9A B10A B7A -101.3(2) . . . . ?
B5A B6A B7A B2A 100.2(2) . . . . ?
B5A B6A B7A B1A 63.3(3) . . . . ?
B5A B6A B7A B8A -0.7(3) . . . . ?
B5A B6A B7A B10A -37.7(2) . . . . ?
B5A B6A B10A B9A 36.9(2) . . . . ?
B5A B6A B10A B8A 100.7(2) . . . . ?
B5A B6A B10A B7A 138.1(2) . . . . ?
B7A B2A B3A C7 -95.5(2) . . . . ?
B7A B2A B3A B4A -63.2(3) . . . . ?
B7A B2A B3A B6A 37.4(2) . . . . ?
B7A B2A B3A B5A -0.1(3) . . . . ?
B7A B2A B1A C8 97.6(2) . . . . ?
B7A B2A B1A C7 132.3(2) . . . . ?
B7A B2A B1A C9 -120.9(3) . . . . ?
B7A B2A B1A B8A 38.4(2) . . . . ?
B7A B2A B6A B3A -138.5(2) . . . . ?
B7A B2A B6A B5A -101.3(2) . . . . ?
B7A B2A B6A B10A -37.6(2) . . . . ?
B7A B1A B8A C8 132.8(2) . . . . ?
B7A B1A B8A B9A 100.3(2) . . . . ?
B7A B1A B8A B10A 36.9(2) . . . . ?
B7A B8A B10A B9A 138.4(2) . . . . ?
B7A B8A B10A B6A 37.6(2) . . . . ?
B7A B8A B10A B5A 101.4(2) . . . . ?
B7A B6A B5A B4A -63.6(3) . . . . ?
B7A B6A B5A B3A -100.2(2) . . . . ?
B7A B6A B5A B9A 0.8(3) . . . . ?
B7A B6A B5A B10A 37.7(2) . . . . ?
B7A B6A B10A B9A -101.1(2) . . . . ?
B7A B6A B10A B8A -37.3(2) . . . . ?
B7A B6A B10A B5A -138.1(2) . . . . ?
B10A B9A B8A C8 -133.5(2) . . . . ?
B10A B9A B8A B1A -100.5(2) . . . . ?
B10A B9A B8A B7A -37.2(2) . . . . ?
B10A B9A B5A B4A 139.2(2) . . . . ?
B10A B9A B5A B3A 100.0(2) . . . . ?
B10A B9A B5A B6A 36.6(2) . . . . ?
B10A B8A B7A B2A -100.1(2) . . . . ?
B10A B8A B7A B1A -138.9(2) . . . . ?
B10A B8A B7A B6A -36.8(2) . . . . ?
B10A B6A B5A B4A -101.2(2) . . . . ?
B10A B6A B5A B3A -137.9(2) . . . . ?
B10A B6A B5A B9A -36.8(2) . . . . ?
B10A B6A B7A B2A 137.9(2) . . . . ?
B10A B6A B7A B1A 101.0(2) . . . . ?
B10A B6A B7A B8A 37.1(2) . . . . ?
